data_4026327
loop_
_publ_author_name
'Lev Kuno'
'Silvio E. Biali'

_publ_section_title
;
 Calix[4]arenes with Two Different Chemical Modifications at the Bridges
;
_journal_name_full 'Journal of Organic Chemistry'
_journal_page_first 3664
_journal_page_last 3675
_journal_paper_doi 10.1021/jo200580m
_journal_volume 76
_journal_year 2011
_chemical_formula_moiety 'C54 H72 O8'
_chemical_formula_sum 'C54 H72 O8'
_chemical_formula_weight 849.12
_chemical_name_systematic
;
 ?
;
_space_group_IT_number 14
_symmetry_cell_setting monoclinic
_symmetry_space_group_name_Hall '-P 2ybc'
_symmetry_space_group_name_H-M 'P 1 21/c 1'
_atom_sites_solution_hydrogens geom
_atom_sites_solution_primary direct
_atom_sites_solution_secondary difmap
_audit_creation_method SHELXL-97
_cell_angle_alpha 90.00
_cell_angle_beta 97.7550(10)
_cell_angle_gamma 90.00
_cell_formula_units_Z 4
_cell_length_a 13.4243(8)
_cell_length_b 19.5187(12)
_cell_length_c 19.3669(12)
_cell_measurement_temperature 173(1)
_cell_volume 5028.2(5)
_computing_cell_refinement 'Bruker SMART'
_computing_data_collection 'Bruker SMART'
_computing_data_reduction 'Bruker SAINT'
_computing_molecular_graphics 'Bruker SHELXTL'
_computing_publication_material 'Bruker SHELXTL'
_computing_structure_refinement 'SHELXL-97 (Sheldrick, 1997)'
_computing_structure_solution 'SHELXS-97 (Sheldrick, 1990)'
_diffrn_ambient_temperature 173(1)
_diffrn_measured_fraction_theta_full 0.997
_diffrn_measured_fraction_theta_max 0.997
_diffrn_measurement_device_type 'CCD area detector'
_diffrn_measurement_method 'phi and omega scans'
_diffrn_radiation_monochromator graphite
_diffrn_radiation_source 'fine-focus sealed tube'
_diffrn_radiation_type MoK\a
_diffrn_radiation_wavelength 0.71073
_diffrn_reflns_av_R_equivalents 0.0225
_diffrn_reflns_av_sigmaI/netI 0.0182
_diffrn_reflns_limit_h_max 17
_diffrn_reflns_limit_h_min -17
_diffrn_reflns_limit_k_max 24
_diffrn_reflns_limit_k_min -24
_diffrn_reflns_limit_l_max 24
_diffrn_reflns_limit_l_min -24
_diffrn_reflns_number 55067
_diffrn_reflns_theta_full 27.00
_diffrn_reflns_theta_max 27.00
_diffrn_reflns_theta_min 2.24
_exptl_absorpt_coefficient_mu 0.074
_exptl_absorpt_correction_type none
_exptl_crystal_colour colorless
_exptl_crystal_density_diffrn 1.122
_exptl_crystal_description shapeless
_exptl_crystal_F_000 1840
_exptl_crystal_size_max 0.52
_exptl_crystal_size_mid 0.39
_exptl_crystal_size_min 0.37
_refine_diff_density_max 0.799
_refine_diff_density_min -0.644
_refine_diff_density_rms 0.054
_refine_ls_extinction_method none
_refine_ls_goodness_of_fit_ref 1.074
_refine_ls_hydrogen_treatment constr
_refine_ls_matrix_type full
_refine_ls_number_parameters 610
_refine_ls_number_reflns 10948
_refine_ls_number_restraints 4
_refine_ls_restrained_S_all 1.081
_refine_ls_R_factor_all 0.0647
_refine_ls_R_factor_gt 0.0570
_refine_ls_shift/su_max 0.009
_refine_ls_shift/su_mean 0.000
_refine_ls_structure_factor_coef Fsqd
_refine_ls_weighting_details 'calc w=1/[\s^2^(Fo^2^)+(0.0957P)^2^+1.7763P] where P=(Fo^2^+2Fc^2^)/3'
_refine_ls_weighting_scheme calc
_refine_ls_wR_factor_gt 0.1613
_refine_ls_wR_factor_ref 0.1673
_reflns_number_gt 9361
_reflns_number_total 10948
_reflns_threshold_expression >2sigma(I)
_cod_data_source_file jo200580m_si_003.cif
_cod_data_source_block lev191m
_cod_database_code 4026327

loop_
_symmetry_equiv_pos_as_xyz
'x, y, z'
'-x, y+1/2, -z+1/2'
'-x, -y, -z'
'x, -y-1/2, z-1/2'

loop_
_atom_site_label
_atom_site_type_symbol
_atom_site_fract_x
_atom_site_fract_y
_atom_site_fract_z
_atom_site_U_iso_or_equiv
_atom_site_adp_type
_atom_site_occupancy
_atom_site_symmetry_multiplicity
_atom_site_calc_flag
_atom_site_refinement_flags
C1 C 0.80385(10) 0.76630(8) 0.38386(7) 0.0240(3) Uani 1 1 d .
C2 C 0.82057(10) 0.83549(8) 0.40004(7) 0.0251(3) Uani 1 1 d .
C3 C 0.84792(10) 0.87907(8) 0.34940(8) 0.0267(3) Uani 1 1 d .
H3 H 0.8603 0.9259 0.3607 0.032 Uiso 1 1 calc R
C4 C 0.85798(10) 0.85640(8) 0.28203(7) 0.0254(3) Uani 1 1 d .
C5 C 0.84209(10) 0.78746(8) 0.26760(7) 0.0251(3) Uani 1 1 d .
H5 H 0.8504 0.7707 0.2227 0.030 Uiso 1 1 calc R
C6 C 0.81394(10) 0.74161(7) 0.31757(7) 0.0242(3) Uani 1 1 d .
C7 C 0.79919(10) 0.66849(7) 0.29606(7) 0.0257(3) Uani 1 1 d .
C8 C 0.63226(11) 0.62809(7) 0.33327(7) 0.0257(3) Uani 1 1 d .
C9 C 0.73538(11) 0.62006(7) 0.33190(7) 0.0254(3) Uani 1 1 d .
C10 C 0.78474(11) 0.56223(8) 0.36136(8) 0.0284(3) Uani 1 1 d .
H10 H 0.8544 0.5568 0.3584 0.034 Uiso 1 1 calc R
C11 C 0.73559(11) 0.51209(8) 0.39506(8) 0.0291(3) Uani 1 1 d .
C12 C 0.63331(11) 0.52072(8) 0.39552(8) 0.0290(3) Uani 1 1 d .
H12 H 0.5973 0.4867 0.4170 0.035 Uiso 1 1 calc R
C13 C 0.58128(10) 0.57755(8) 0.36550(8) 0.0277(3) Uani 1 1 d .
C14 C 0.46955(11) 0.57720(8) 0.36782(9) 0.0329(3) Uani 1 1 d .
C15 C 0.45815(10) 0.68009(7) 0.44572(8) 0.0246(3) Uani 1 1 d .
C16 C 0.41633(10) 0.63866(8) 0.39091(8) 0.0274(3) Uani 1 1 d .
C17 C 0.31843(11) 0.65168(8) 0.35898(8) 0.0292(3) Uani 1 1 d .
H17 H 0.2891 0.6224 0.3226 0.035 Uiso 1 1 calc R
C18 C 0.26298(11) 0.70648(8) 0.37918(8) 0.0286(3) Uani 1 1 d .
C19 C 0.30838(11) 0.74820(8) 0.43304(8) 0.0274(3) Uani 1 1 d .
H19 H 0.2721 0.7865 0.4468 0.033 Uiso 1 1 calc R
C20 C 0.40441(10) 0.73583(7) 0.46723(7) 0.0244(3) Uani 1 1 d .
C21 C 0.45447(10) 0.78393(7) 0.52348(7) 0.0255(3) Uani 1 1 d .
H21 H 0.4965 0.7568 0.5604 0.031 Uiso 1 1 calc R
C22 C 0.62554(11) 0.83060(7) 0.50345(7) 0.0245(3) Uani 1 1 d .
C23 C 0.52069(11) 0.83370(7) 0.49003(7) 0.0249(3) Uani 1 1 d .
C24 C 0.47532(11) 0.87961(8) 0.44092(8) 0.0274(3) Uani 1 1 d .
H24 H 0.4040 0.8816 0.4326 0.033 Uiso 1 1 calc R
C25 C 0.53067(11) 0.92296(7) 0.40322(8) 0.0279(3) Uani 1 1 d .
C26 C 0.63478(11) 0.91671(7) 0.41570(8) 0.0280(3) Uani 1 1 d .
H26 H 0.6745 0.9446 0.3899 0.034 Uiso 1 1 calc R
C27 C 0.68293(11) 0.87113(7) 0.46447(7) 0.0253(3) Uani 1 1 d .
C28 C 0.79698(11) 0.86287(8) 0.46953(7) 0.0264(3) Uani 1 1 d .
H28 H 0.8211 0.8297 0.5075 0.032 Uiso 1 1 calc R
C29 C 0.84887(15) 0.69233(10) 0.47972(9) 0.0458(4) Uani 1 1 d .
H29A H 0.8880 0.6616 0.4537 0.069 Uiso 1 1 calc R
H29B H 0.8189 0.6660 0.5147 0.069 Uiso 1 1 calc R
H29C H 0.8931 0.7277 0.5029 0.069 Uiso 1 1 calc R
C30 C 0.87921(12) 0.90836(8) 0.22643(8) 0.0318(3) Uani 1 1 d .
C31 C 0.97276(15) 0.95050(10) 0.25237(10) 0.0445(4) Uani 1 1 d .
H31A H 1.0309 0.9200 0.2619 0.067 Uiso 1 1 calc R
H31B H 0.9624 0.9747 0.2952 0.067 Uiso 1 1 calc R
H31C H 0.9849 0.9839 0.2166 0.067 Uiso 1 1 calc R
C32 C 0.78827(17) 0.95608(13) 0.21188(13) 0.0624(6) Uani 1 1 d .
H32A H 0.7988 0.9881 0.1745 0.094 Uiso 1 1 calc R
H32B H 0.7802 0.9818 0.2542 0.094 Uiso 1 1 calc R
H32C H 0.7276 0.9289 0.1976 0.094 Uiso 1 1 calc R
C33 C 0.89578(17) 0.87336(10) 0.15835(9) 0.0484(5) Uani 1 1 d .
H33A H 0.9096 0.9081 0.1244 0.073 Uiso 1 1 calc R
H33B H 0.8353 0.8476 0.1400 0.073 Uiso 1 1 calc R
H33C H 0.9530 0.8419 0.1671 0.073 Uiso 1 1 calc R
C34 C 0.56908(11) 0.74521(8) 0.32510(9) 0.0318(3) Uani 1 1 d .
H34A H 0.5982 0.7444 0.3743 0.048 Uiso 1 1 calc R
H34B H 0.4977 0.7572 0.3214 0.048 Uiso 1 1 calc R
H34C H 0.6043 0.7794 0.3003 0.048 Uiso 1 1 calc R
C35 C 0.79146(13) 0.44872(9) 0.42658(11) 0.0449(4) Uani 1 1 d D
C36 C 0.8937(3) 0.4658(2) 0.4591(3) 0.0651(14) Uani 0.649(7) 1 d P
H36A H 0.8902 0.4968 0.4985 0.098 Uiso 0.649(7) 1 calc PR
H36B H 0.9301 0.4882 0.4247 0.098 Uiso 0.649(7) 1 calc PR
H36C H 0.9290 0.4237 0.4757 0.098 Uiso 0.649(7) 1 calc PR
C37 C 0.8020(3) 0.39905(16) 0.36737(16) 0.0627(12) Uani 0.649(7) 1 d PD
H37A H 0.8371 0.4218 0.3325 0.094 Uiso 0.649(7) 1 calc PR
H37B H 0.7351 0.3846 0.3457 0.094 Uiso 0.649(7) 1 calc PR
H37C H 0.8406 0.3589 0.3858 0.094 Uiso 0.649(7) 1 calc PR
C38 C 0.7339(4) 0.4124(2) 0.4748(3) 0.0714(17) Uani 0.649(7) 1 d P
H38A H 0.7712 0.3716 0.4930 0.107 Uiso 0.649(7) 1 calc PR
H38B H 0.6685 0.3986 0.4500 0.107 Uiso 0.649(7) 1 calc PR
H38C H 0.7238 0.4428 0.5135 0.107 Uiso 0.649(7) 1 calc PR
C36A C 0.9015(3) 0.4468(6) 0.4208(7) 0.101(5) Uani 0.351(7) 1 d PD
H36D H 0.9348 0.4861 0.4456 0.151 Uiso 0.351(7) 1 calc PR
H36E H 0.9112 0.4490 0.3716 0.151 Uiso 0.351(7) 1 calc PR
H36F H 0.9306 0.4042 0.4413 0.151 Uiso 0.351(7) 1 calc PR
C37A C 0.7301(8) 0.3863(4) 0.4362(11) 0.178(11) Uani 0.351(7) 1 d PD
H37D H 0.7023 0.3681 0.3905 0.267 Uiso 0.351(7) 1 calc PR
H37E H 0.6751 0.3985 0.4624 0.267 Uiso 0.351(7) 1 calc PR
H37F H 0.7728 0.3516 0.4619 0.267 Uiso 0.351(7) 1 calc PR
C38A C 0.8085(13) 0.4687(6) 0.5022(2) 0.187(9) Uani 0.351(7) 1 d PD
H38D H 0.8470 0.4327 0.5292 0.281 Uiso 0.351(7) 1 calc PR
H38E H 0.7436 0.4746 0.5193 0.281 Uiso 0.351(7) 1 calc PR
H38F H 0.8462 0.5118 0.5075 0.281 Uiso 0.351(7) 1 calc PR
C39 C 0.56547(14) 0.62165(10) 0.53338(10) 0.0435(4) Uani 1 1 d .
H39A H 0.5270 0.6377 0.5698 0.065 Uiso 1 1 calc R
H39B H 0.6365 0.6175 0.5527 0.065 Uiso 1 1 calc R
H39C H 0.5399 0.5769 0.5163 0.065 Uiso 1 1 calc R
C40 C 0.15565(12) 0.72241(9) 0.34430(9) 0.0372(4) Uani 1 1 d .
C41 C 0.11213(18) 0.66443(15) 0.29750(18) 0.0842(9) Uani 1 1 d .
H41A H 0.1069 0.6231 0.3255 0.126 Uiso 1 1 calc R
H41B H 0.1562 0.6553 0.2621 0.126 Uiso 1 1 calc R
H41C H 0.0452 0.6774 0.2746 0.126 Uiso 1 1 calc R
C42 C 0.08869(15) 0.7387(2) 0.39864(13) 0.0933(11) Uani 1 1 d .
H42A H 0.0193 0.7442 0.3761 0.140 Uiso 1 1 calc R
H42B H 0.1113 0.7812 0.4226 0.140 Uiso 1 1 calc R
H42C H 0.0919 0.7011 0.4325 0.140 Uiso 1 1 calc R
C43 C 0.15981(19) 0.78590(15) 0.29852(16) 0.0787(8) Uani 1 1 d .
H43A H 0.0918 0.7975 0.2766 0.118 Uiso 1 1 calc R
H43B H 0.2024 0.7765 0.2623 0.118 Uiso 1 1 calc R
H43C H 0.1879 0.8244 0.3273 0.118 Uiso 1 1 calc R
C44 C 0.32673(13) 0.78526(9) 0.59943(9) 0.0378(4) Uani 1 1 d .
H44 H 0.3067 0.7403 0.5770 0.045 Uiso 1 1 calc R
C45 C 0.23319(17) 0.82658(14) 0.60525(13) 0.0636(6) Uani 1 1 d .
H45A H 0.2522 0.8717 0.6250 0.095 Uiso 1 1 calc R
H45B H 0.1919 0.8026 0.6357 0.095 Uiso 1 1 calc R
H45C H 0.1947 0.8322 0.5589 0.095 Uiso 1 1 calc R
C46 C 0.38742(17) 0.77210(13) 0.66936(10) 0.0560(5) Uani 1 1 d .
H46A H 0.4473 0.7453 0.6631 0.084 Uiso 1 1 calc R
H46B H 0.3465 0.7466 0.6988 0.084 Uiso 1 1 calc R
H46C H 0.4079 0.8159 0.6916 0.084 Uiso 1 1 calc R
C47 C 0.67228(14) 0.80884(10) 0.62291(8) 0.0406(4) Uani 1 1 d .
H47A H 0.7238 0.8443 0.6337 0.061 Uiso 1 1 calc R
H47B H 0.6869 0.7702 0.6550 0.061 Uiso 1 1 calc R
H47C H 0.6061 0.8279 0.6281 0.061 Uiso 1 1 calc R
C48 C 0.47759(13) 0.97023(9) 0.34673(9) 0.0358(4) Uani 1 1 d .
C49 C 0.3827(2) 1.00060(16) 0.36984(18) 0.0902(11) Uani 1 1 d .
H49A H 0.3996 1.0225 0.4154 0.135 Uiso 1 1 calc R
H49B H 0.3335 0.9641 0.3732 0.135 Uiso 1 1 calc R
H49C H 0.3540 1.0347 0.3357 0.135 Uiso 1 1 calc R
C50 C 0.4517(3) 0.92867(12) 0.28056(13) 0.0842(10) Uani 1 1 d .
H50A H 0.4172 0.9580 0.2438 0.126 Uiso 1 1 calc R
H50B H 0.4075 0.8906 0.2894 0.126 Uiso 1 1 calc R
H50C H 0.5135 0.9105 0.2658 0.126 Uiso 1 1 calc R
C51 C 0.54357(17) 1.03037(10) 0.33139(12) 0.0540(5) Uani 1 1 d .
H51A H 0.5678 1.0543 0.3749 0.081 Uiso 1 1 calc R
H51B H 0.5043 1.0621 0.2993 0.081 Uiso 1 1 calc R
H51C H 0.6010 1.0134 0.3101 0.081 Uiso 1 1 calc R
C52 C 0.85210(13) 0.94996(9) 0.55277(9) 0.0395(4) Uani 1 1 d .
H52 H 0.7863 0.9398 0.5693 0.047 Uiso 1 1 calc R
C53 C 0.93500(18) 0.91411(13) 0.59998(11) 0.0590(6) Uani 1 1 d .
H53A H 0.9262 0.8644 0.5954 0.089 Uiso 1 1 calc R
H53B H 0.9322 0.9277 0.6484 0.089 Uiso 1 1 calc R
H53C H 1.0003 0.9271 0.5867 0.089 Uiso 1 1 calc R
C54 C 0.86648(19) 1.02673(11) 0.55119(12) 0.0576(6) Uani 1 1 d .
H54A H 0.9312 1.0372 0.5354 0.086 Uiso 1 1 calc R
H54B H 0.8655 1.0455 0.5980 0.086 Uiso 1 1 calc R
H54C H 0.8120 1.0473 0.5190 0.086 Uiso 1 1 calc R
O1 O 0.77139(8) 0.72378(5) 0.43299(5) 0.0296(2) Uani 1 1 d .
O2 O 0.84338(9) 0.64576(6) 0.24987(6) 0.0365(3) Uani 1 1 d .
O3 O 0.57955(9) 0.67875(6) 0.29481(6) 0.0366(3) Uani 1 1 d .
O4 O 0.42282(9) 0.52468(7) 0.35365(9) 0.0562(4) Uani 1 1 d .
O5 O 0.55529(7) 0.66934(5) 0.47745(6) 0.0296(2) Uani 1 1 d .
O6 O 0.38248(8) 0.82358(5) 0.55416(6) 0.0311(2) Uani 1 1 d .
O7 O 0.67237(8) 0.78575(6) 0.55286(5) 0.0298(2) Uani 1 1 d .
O8 O 0.84857(8) 0.92653(6) 0.48216(5) 0.0323(3) Uani 1 1 d .

loop_
_atom_site_aniso_label
_atom_site_aniso_U_11
_atom_site_aniso_U_22
_atom_site_aniso_U_33
_atom_site_aniso_U_23
_atom_site_aniso_U_13
_atom_site_aniso_U_12
C1 0.0181(6) 0.0305(7) 0.0232(6) 0.0032(5) 0.0020(5) -0.0021(5)
C2 0.0192(6) 0.0319(7) 0.0239(7) -0.0003(5) 0.0012(5) -0.0020(5)
C3 0.0235(7) 0.0284(7) 0.0283(7) -0.0001(6) 0.0035(5) -0.0035(5)
C4 0.0203(6) 0.0317(7) 0.0238(7) 0.0041(6) 0.0016(5) -0.0023(5)
C5 0.0208(6) 0.0328(7) 0.0215(6) 0.0016(5) 0.0021(5) -0.0014(5)
C6 0.0181(6) 0.0303(7) 0.0237(6) 0.0024(5) 0.0013(5) -0.0016(5)
C7 0.0231(7) 0.0304(7) 0.0231(7) 0.0026(5) 0.0008(5) 0.0011(5)
C8 0.0246(7) 0.0256(7) 0.0258(7) -0.0047(5) -0.0004(5) 0.0026(5)
C9 0.0244(7) 0.0260(7) 0.0257(7) -0.0025(5) 0.0030(5) -0.0023(5)
C10 0.0207(6) 0.0306(7) 0.0346(8) 0.0030(6) 0.0056(6) 0.0010(5)
C11 0.0263(7) 0.0255(7) 0.0364(8) 0.0007(6) 0.0072(6) 0.0013(6)
C12 0.0258(7) 0.0262(7) 0.0366(8) -0.0024(6) 0.0096(6) -0.0038(5)
C13 0.0202(7) 0.0300(7) 0.0330(7) -0.0089(6) 0.0040(5) -0.0005(5)
C14 0.0216(7) 0.0343(8) 0.0430(9) -0.0098(7) 0.0047(6) -0.0031(6)
C15 0.0169(6) 0.0282(7) 0.0290(7) 0.0019(5) 0.0044(5) -0.0009(5)
C16 0.0181(6) 0.0311(7) 0.0337(7) -0.0020(6) 0.0060(5) -0.0024(5)
C17 0.0210(7) 0.0364(8) 0.0302(7) -0.0028(6) 0.0030(5) -0.0039(6)
C18 0.0200(7) 0.0358(8) 0.0300(7) 0.0059(6) 0.0029(5) 0.0008(6)
C19 0.0225(7) 0.0295(7) 0.0308(7) 0.0036(6) 0.0062(6) 0.0031(5)
C20 0.0213(6) 0.0272(7) 0.0256(7) 0.0027(5) 0.0064(5) -0.0013(5)
C21 0.0233(7) 0.0284(7) 0.0254(7) 0.0000(5) 0.0058(5) 0.0006(5)
C22 0.0262(7) 0.0271(7) 0.0200(6) -0.0020(5) 0.0023(5) -0.0006(5)
C23 0.0260(7) 0.0269(7) 0.0225(6) -0.0027(5) 0.0059(5) -0.0021(5)
C24 0.0243(7) 0.0299(7) 0.0282(7) -0.0015(6) 0.0042(5) 0.0004(6)
C25 0.0313(7) 0.0259(7) 0.0266(7) 0.0000(5) 0.0043(6) 0.0015(6)
C26 0.0309(7) 0.0275(7) 0.0265(7) 0.0009(6) 0.0070(6) -0.0032(6)
C27 0.0253(7) 0.0283(7) 0.0223(6) -0.0046(5) 0.0034(5) -0.0033(5)
C28 0.0241(7) 0.0301(7) 0.0248(7) -0.0011(5) 0.0030(5) -0.0047(5)
C29 0.0552(11) 0.0476(10) 0.0325(9) 0.0148(8) -0.0018(8) -0.0004(9)
C30 0.0333(8) 0.0338(8) 0.0286(7) 0.0076(6) 0.0055(6) -0.0032(6)
C31 0.0507(11) 0.0445(10) 0.0397(9) 0.0026(8) 0.0114(8) -0.0196(8)
C32 0.0551(12) 0.0682(14) 0.0660(14) 0.0386(12) 0.0162(10) 0.0201(11)
C33 0.0712(13) 0.0485(10) 0.0273(8) 0.0045(7) 0.0127(8) -0.0199(9)
C34 0.0282(7) 0.0294(8) 0.0374(8) 0.0000(6) 0.0028(6) 0.0038(6)
C35 0.0323(9) 0.0363(9) 0.0674(12) 0.0206(9) 0.0109(8) 0.0045(7)
C36 0.038(2) 0.052(2) 0.099(4) 0.029(2) -0.017(2) 0.0006(17)
C37 0.077(3) 0.0333(17) 0.078(3) 0.0020(15) 0.0116(19) 0.0222(16)
C38 0.069(3) 0.049(3) 0.105(4) 0.053(2) 0.043(3) 0.021(2)
C36A 0.074(6) 0.105(8) 0.137(10) 0.081(8) 0.064(7) 0.063(6)
C37A 0.089(8) 0.029(5) 0.39(3) 0.040(9) -0.077(13) -0.010(5)
C38A 0.167(15) 0.103(10) 0.28(2) 0.081(12) -0.001(14) 0.091(11)
C39 0.0349(9) 0.0520(11) 0.0415(9) 0.0075(8) -0.0018(7) 0.0101(8)
C40 0.0226(7) 0.0500(10) 0.0373(8) 0.0022(7) -0.0022(6) 0.0069(7)
C41 0.0380(11) 0.0795(18) 0.122(2) -0.0209(17) -0.0355(13) 0.0085(11)
C42 0.0228(9) 0.198(4) 0.0583(14) -0.0063(18) 0.0034(9) 0.0298(15)
C43 0.0495(13) 0.0911(19) 0.0906(19) 0.0433(16) -0.0084(12) 0.0155(12)
C44 0.0381(9) 0.0438(9) 0.0346(8) -0.0019(7) 0.0166(7) -0.0060(7)
C45 0.0503(12) 0.0852(17) 0.0629(13) 0.0079(12) 0.0355(11) 0.0096(11)
C46 0.0558(12) 0.0771(15) 0.0371(10) 0.0070(9) 0.0135(9) -0.0124(11)
C47 0.0468(10) 0.0492(10) 0.0236(7) 0.0027(7) -0.0033(7) -0.0036(8)
C48 0.0366(8) 0.0334(8) 0.0369(8) 0.0097(7) 0.0032(7) 0.0023(6)
C49 0.0650(15) 0.098(2) 0.116(2) 0.0695(19) 0.0396(15) 0.0473(15)
C50 0.145(3) 0.0441(12) 0.0485(13) 0.0111(10) -0.0428(15) -0.0099(14)
C51 0.0577(12) 0.0407(10) 0.0608(12) 0.0205(9) -0.0030(10) -0.0036(9)
C52 0.0410(9) 0.0467(10) 0.0326(8) -0.0121(7) 0.0112(7) -0.0153(8)
C53 0.0628(13) 0.0732(15) 0.0373(10) -0.0069(10) -0.0071(9) -0.0194(11)
C54 0.0716(14) 0.0482(11) 0.0549(12) -0.0193(9) 0.0156(10) -0.0183(10)
O1 0.0323(5) 0.0335(6) 0.0238(5) 0.0041(4) 0.0067(4) -0.0058(4)
O2 0.0448(7) 0.0348(6) 0.0327(6) -0.0013(5) 0.0156(5) 0.0000(5)
O3 0.0401(6) 0.0340(6) 0.0325(6) -0.0037(5) -0.0068(5) 0.0114(5)
O4 0.0259(6) 0.0428(7) 0.1003(12) -0.0296(7) 0.0097(7) -0.0085(5)
O5 0.0179(5) 0.0348(6) 0.0352(6) -0.0019(4) 0.0004(4) 0.0007(4)
O6 0.0324(6) 0.0319(6) 0.0318(6) -0.0018(4) 0.0140(4) 0.0003(4)
O7 0.0289(5) 0.0362(6) 0.0239(5) 0.0046(4) 0.0022(4) 0.0014(4)
O8 0.0321(6) 0.0375(6) 0.0276(5) -0.0060(4) 0.0051(4) -0.0127(5)

loop_
_atom_type_symbol
_atom_type_description
_atom_type_scat_dispersion_real
_atom_type_scat_dispersion_imag
_atom_type_scat_source
C C 0.0033 0.0016 'International Tables Vol C Tables 4.2.6.8 and 6.1.1.4'
H H 0.0000 0.0000 'International Tables Vol C Tables 4.2.6.8 and 6.1.1.4'
O O 0.0106 0.0060 'International Tables Vol C Tables 4.2.6.8 and 6.1.1.4'

loop_
_geom_angle_atom_site_label_1
_geom_angle_atom_site_label_2
_geom_angle_atom_site_label_3
_geom_angle
O1 C1 C6 120.45(13)
O1 C1 C2 118.92(12)
C6 C1 C2 120.51(13)
C3 C2 C1 118.99(13)
C3 C2 C28 121.17(13)
C1 C2 C28 119.46(13)
C2 C3 C4 122.23(14)
C2 C3 H3 118.9
C4 C3 H3 118.9
C5 C4 C3 117.60(13)
C5 C4 C30 122.61(13)
C3 C4 C30 119.68(13)
C4 C5 C6 121.84(13)
C4 C5 H5 119.1
C6 C5 H5 119.1
C1 C6 C5 118.80(13)
C1 C6 C7 124.17(13)
C5 C6 C7 117.01(12)
O2 C7 C6 119.50(13)
O2 C7 C9 118.17(13)
C6 C7 C9 122.26(12)
O3 C8 C13 120.21(13)
O3 C8 C9 120.60(13)
C13 C8 C9 118.45(13)
C10 C9 C8 120.10(13)
C10 C9 C7 115.39(12)
C8 C9 C7 124.40(13)
C11 C10 C9 122.22(13)
C11 C10 H10 118.9
C9 C10 H10 118.9
C12 C11 C10 116.80(14)
C12 C11 C35 121.93(14)
C10 C11 C35 121.19(13)
C11 C12 C13 122.35(14)
C11 C12 H12 118.8
C13 C12 H12 118.8
C8 C13 C12 120.02(13)
C8 C13 C14 124.54(14)
C12 C13 C14 115.36(14)
O4 C14 C16 119.47(14)
O4 C14 C13 118.91(14)
C16 C14 C13 121.54(13)
O5 C15 C16 120.73(13)
O5 C15 C20 118.66(13)
C16 C15 C20 120.52(13)
C15 C16 C17 119.36(13)
C15 C16 C14 122.32(13)
C17 C16 C14 118.17(13)
C18 C17 C16 121.52(14)
C18 C17 H17 119.2
C16 C17 H17 119.2
C17 C18 C19 117.57(13)
C17 C18 C40 122.52(14)
C19 C18 C40 119.90(14)
C20 C19 C18 122.55(14)
C20 C19 H19 118.7
C18 C19 H19 118.7
C19 C20 C15 118.42(13)
C19 C20 C21 121.67(13)
C15 C20 C21 119.76(12)
O6 C21 C23 107.37(11)
O6 C21 C20 111.92(11)
C23 C21 C20 108.42(11)
O6 C21 H21 109.7
C23 C21 H21 109.7
C20 C21 H21 109.7
O7 C22 C27 120.03(13)
O7 C22 C23 120.54(12)
C27 C22 C23 119.38(13)
C24 C23 C22 119.58(13)
C24 C23 C21 118.52(13)
C22 C23 C21 121.70(13)
C23 C24 C25 122.35(14)
C23 C24 H24 118.8
C25 C24 H24 118.8
C26 C25 C24 116.69(13)
C26 C25 C48 122.46(14)
C24 C25 C48 120.65(14)
C25 C26 C27 122.53(13)
C25 C26 H26 118.7
C27 C26 H26 118.7
C26 C27 C22 119.34(13)
C26 C27 C28 118.70(13)
C22 C27 C28 121.78(13)
O8 C28 C2 107.67(11)
O8 C28 C27 112.18(12)
C2 C28 C27 107.85(11)
O8 C28 H28 109.7
C2 C28 H28 109.7
C27 C28 H28 109.7
O1 C29 H29A 109.5
O1 C29 H29B 109.5
H29A C29 H29B 109.5
O1 C29 H29C 109.5
H29A C29 H29C 109.5
H29B C29 H29C 109.5
C33 C30 C31 108.39(14)
C33 C30 C32 108.57(16)
C31 C30 C32 109.42(17)
C33 C30 C4 111.88(13)
C31 C30 C4 110.33(13)
C32 C30 C4 108.21(13)
C30 C31 H31A 109.5
C30 C31 H31B 109.5
H31A C31 H31B 109.5
C30 C31 H31C 109.5
H31A C31 H31C 109.5
H31B C31 H31C 109.5
C30 C32 H32A 109.5
C30 C32 H32B 109.5
H32A C32 H32B 109.5
C30 C32 H32C 109.5
H32A C32 H32C 109.5
H32B C32 H32C 109.5
C30 C33 H33A 109.5
C30 C33 H33B 109.5
H33A C33 H33B 109.5
C30 C33 H33C 109.5
H33A C33 H33C 109.5
H33B C33 H33C 109.5
O3 C34 H34A 109.5
O3 C34 H34B 109.5
H34A C34 H34B 109.5
O3 C34 H34C 109.5
H34A C34 H34C 109.5
H34B C34 H34C 109.5
C36 C35 C38 112.2(4)
C36 C35 C37A 129.0(6)
C37A C35 C36A 123.7(7)
C37A C35 C38A 96.0(11)
C36A C35 C38A 93.3(9)
C36 C35 C37 106.9(3)
C38 C35 C37 106.3(3)
C36 C35 C11 111.5(2)
C38 C35 C11 111.8(2)
C37A C35 C11 117.3(5)
C36A C35 C11 115.2(4)
C38A C35 C11 100.5(4)
C37 C35 C11 107.73(18)
C35 C36 H36A 109.5
C35 C36 H36B 109.5
H36A C36 H36B 109.5
C35 C36 H36C 109.5
H36A C36 H36C 109.5
H36B C36 H36C 109.5
C35 C37 H37A 109.5
C35 C37 H37B 109.5
H37A C37 H37B 109.5
C35 C37 H37C 109.5
H37A C37 H37C 109.5
H37B C37 H37C 109.5
C35 C38 H38A 109.5
C35 C38 H38B 109.5
H38A C38 H38B 109.5
C35 C38 H38C 109.5
H38A C38 H38C 109.5
H38B C38 H38C 109.5
C35 C36A H36D 109.5
C35 C36A H36E 109.5
H36D C36A H36E 109.5
C35 C36A H36F 109.5
H36D C36A H36F 109.5
H36E C36A H36F 109.5
C35 C37A H37D 109.5
C35 C37A H37E 109.5
H37D C37A H37E 109.5
C35 C37A H37F 109.5
H37D C37A H37F 109.5
H37E C37A H37F 109.5
C35 C38A H38D 109.5
C35 C38A H38E 109.5
H38D C38A H38E 109.5
C35 C38A H38F 109.5
H38D C38A H38F 109.5
H38E C38A H38F 109.5
O5 C39 H39A 109.5
O5 C39 H39B 109.5
H39A C39 H39B 109.5
O5 C39 H39C 109.5
H39A C39 H39C 109.5
H39B C39 H39C 109.5
C42 C40 C41 110.9(2)
C42 C40 C43 107.8(2)
C41 C40 C43 107.4(2)
C42 C40 C18 110.33(15)
C41 C40 C18 111.96(15)
C43 C40 C18 108.25(15)
C40 C41 H41A 109.5
C40 C41 H41B 109.5
H41A C41 H41B 109.5
C40 C41 H41C 109.5
H41A C41 H41C 109.5
H41B C41 H41C 109.5
C40 C42 H42A 109.5
C40 C42 H42B 109.5
H42A C42 H42B 109.5
C40 C42 H42C 109.5
H42A C42 H42C 109.5
H42B C42 H42C 109.5
C40 C43 H43A 109.5
C40 C43 H43B 109.5
H43A C43 H43B 109.5
C40 C43 H43C 109.5
H43A C43 H43C 109.5
H43B C43 H43C 109.5
O6 C44 C46 111.99(15)
O6 C44 C45 105.93(15)
C46 C44 C45 112.25(17)
O6 C44 H44 108.9
C46 C44 H44 108.9
C45 C44 H44 108.9
C44 C45 H45A 109.5
C44 C45 H45B 109.5
H45A C45 H45B 109.5
C44 C45 H45C 109.5
H45A C45 H45C 109.5
H45B C45 H45C 109.5
C44 C46 H46A 109.5
C44 C46 H46B 109.5
H46A C46 H46B 109.5
C44 C46 H46C 109.5
H46A C46 H46C 109.5
H46B C46 H46C 109.5
O7 C47 H47A 109.5
O7 C47 H47B 109.5
H47A C47 H47B 109.5
O7 C47 H47C 109.5
H47A C47 H47C 109.5
H47B C47 H47C 109.5
C50 C48 C51 108.68(18)
C50 C48 C49 110.5(2)
C51 C48 C49 106.75(18)
C50 C48 C25 108.24(15)
C51 C48 C25 112.13(14)
C49 C48 C25 110.54(15)
C48 C49 H49A 109.5
C48 C49 H49B 109.5
H49A C49 H49B 109.5
C48 C49 H49C 109.5
H49A C49 H49C 109.5
H49B C49 H49C 109.5
C48 C50 H50A 109.5
C48 C50 H50B 109.5
H50A C50 H50B 109.5
C48 C50 H50C 109.5
H50A C50 H50C 109.5
H50B C50 H50C 109.5
C48 C51 H51A 109.5
C48 C51 H51B 109.5
H51A C51 H51B 109.5
C48 C51 H51C 109.5
H51A C51 H51C 109.5
H51B C51 H51C 109.5
O8 C52 C54 106.51(15)
O8 C52 C53 110.80(16)
C54 C52 C53 112.65(17)
O8 C52 H52 108.9
C54 C52 H52 108.9
C53 C52 H52 108.9
C52 C53 H53A 109.5
C52 C53 H53B 109.5
H53A C53 H53B 109.5
C52 C53 H53C 109.5
H53A C53 H53C 109.5
H53B C53 H53C 109.5
C52 C54 H54A 109.5
C52 C54 H54B 109.5
H54A C54 H54B 109.5
C52 C54 H54C 109.5
H54A C54 H54C 109.5
H54B C54 H54C 109.5
C1 O1 C29 115.30(12)
C8 O3 C34 119.93(11)
C15 O5 C39 115.26(12)
C21 O6 C44 114.15(12)
C22 O7 C47 113.47(12)
C28 O8 C52 113.16(11)

loop_
_geom_bond_atom_site_label_1
_geom_bond_atom_site_label_2
_geom_bond_distance
C1 O1 1.3770(17)
C1 C6 1.395(2)
C1 C2 1.398(2)
C2 C3 1.385(2)
C2 C28 1.521(2)
C3 C4 1.401(2)
C3 H3 0.9500
C4 C5 1.385(2)
C4 C30 1.534(2)
C5 C6 1.4069(19)
C5 H5 0.9500
C6 C7 1.492(2)
C7 O2 1.2215(18)
C7 C9 1.506(2)
C8 O3 1.3754(18)
C8 C13 1.395(2)
C8 C9 1.397(2)
C9 C10 1.392(2)
C10 C11 1.391(2)
C10 H10 0.9500
C11 C12 1.385(2)
C11 C35 1.530(2)
C12 C13 1.395(2)
C12 H12 0.9500
C13 C14 1.507(2)
C14 O4 1.214(2)
C14 C16 1.495(2)
C15 O5 1.3806(17)
C15 C16 1.391(2)
C15 C20 1.399(2)
C16 C17 1.398(2)
C17 C18 1.389(2)
C17 H17 0.9500
C18 C19 1.397(2)
C18 C40 1.538(2)
C19 C20 1.3886(19)
C19 H19 0.9500
C20 C21 1.524(2)
C21 O6 1.4286(17)
C21 C23 1.5195(19)
C21 H21 1.0000
C22 O7 1.3837(17)
C22 C27 1.395(2)
C22 C23 1.398(2)
C23 C24 1.387(2)
C24 C25 1.396(2)
C24 H24 0.9500
C25 C26 1.391(2)
C25 C48 1.531(2)
C26 C27 1.392(2)
C26 H26 0.9500
C27 C28 1.529(2)
C28 O8 1.4274(17)
C28 H28 1.0000
C29 O1 1.422(2)
C29 H29A 0.9800
C29 H29B 0.9800
C29 H29C 0.9800
C30 C33 1.528(2)
C30 C31 1.528(2)
C30 C32 1.531(3)
C31 H31A 0.9800
C31 H31B 0.9800
C31 H31C 0.9800
C32 H32A 0.9800
C32 H32B 0.9800
C32 H32C 0.9800
C33 H33A 0.9800
C33 H33B 0.9800
C33 H33C 0.9800
C34 O3 1.4383(19)
C34 H34A 0.9800
C34 H34B 0.9800
C34 H34C 0.9800
C35 C36 1.469(4)
C35 C38 1.471(4)
C35 C37A 1.495(2)
C35 C36A 1.497(2)
C35 C38A 1.504(2)
C35 C37 1.5228(19)
C36 H36A 0.9800
C36 H36B 0.9800
C36 H36C 0.9800
C37 H37A 0.9800
C37 H37B 0.9800
C37 H37C 0.9800
C38 H38A 0.9800
C38 H38B 0.9800
C38 H38C 0.9800
C36A H36D 0.9800
C36A H36E 0.9800
C36A H36F 0.9800
C37A H37D 0.9800
C37A H37E 0.9800
C37A H37F 0.9800
C38A H38D 0.9800
C38A H38E 0.9800
C38A H38F 0.9800
C39 O5 1.421(2)
C39 H39A 0.9800
C39 H39B 0.9800
C39 H39C 0.9800
C40 C42 1.507(3)
C40 C41 1.517(3)
C40 C43 1.529(3)
C41 H41A 0.9800
C41 H41B 0.9800
C41 H41C 0.9800
C42 H42A 0.9800
C42 H42B 0.9800
C42 H42C 0.9800
C43 H43A 0.9800
C43 H43B 0.9800
C43 H43C 0.9800
C44 O6 1.4371(19)
C44 C46 1.505(3)
C44 C45 1.509(3)
C44 H44 1.0000
C45 H45A 0.9800
C45 H45B 0.9800
C45 H45C 0.9800
C46 H46A 0.9800
C46 H46B 0.9800
C46 H46C 0.9800
C47 O7 1.4297(19)
C47 H47A 0.9800
C47 H47B 0.9800
C47 H47C 0.9800
C48 C50 1.517(3)
C48 C51 1.524(3)
C48 C49 1.526(3)
C49 H49A 0.9800
C49 H49B 0.9800
C49 H49C 0.9800
C50 H50A 0.9800
C50 H50B 0.9800
C50 H50C 0.9800
C51 H51A 0.9800
C51 H51B 0.9800
C51 H51C 0.9800
C52 O8 1.4365(19)
C52 C54 1.511(3)
C52 C53 1.513(3)
C52 H52 1.0000
C53 H53A 0.9800
C53 H53B 0.9800
C53 H53C 0.9800
C54 H54A 0.9800
C54 H54B 0.9800
C54 H54C 0.9800
